data_4308913
loop_
_publ_author_name
'Xian-Ming Zhang'
'Rui-Qin Fang'

_publ_contact_author
;
      'Zhang, Xian-Ming'
      School of Chemistry & Material Science
      Shanxi Normal University
      Linfen 041004
      Shanxi Province
      P. R. China
;
_publ_contact_author_email zhangxm@dns.sxtu.edu.cn
_publ_contact_author_fax 86-357-2051402
_publ_contact_author_phone 86-357-2051402
_publ_section_title
;
Hydrothermal Syntheses and Structures of Two Mixed-Valence Copper(I,II)
2-Pyrazinecarboxylate Coordination Polymers
;
_journal_name_full 'Inorganic Chemistry'
_journal_page_first 3955
_journal_page_last 3959
_journal_paper_doi 10.1021/ic050118m
_journal_volume 44
_journal_year 2005
_chemical_formula_sum 'C12 H14 Cu3 N6 O8'
_chemical_formula_weight 560.91
_chemical_name_systematic
; 
 ? 
;
_space_group_IT_number 12
_symmetry_cell_setting monoclinic
_symmetry_space_group_name_Hall '-C 2y'
_symmetry_space_group_name_H-M 'C 1 2/m 1'
_atom_sites_solution_hydrogens geom
_atom_sites_solution_primary direct
_atom_sites_solution_secondary difmap
_audit_creation_method SHELXL-97
_cell_angle_alpha 90.00
_cell_angle_beta 100.527(3)
_cell_angle_gamma 90.00
_cell_formula_units_Z 2
_cell_length_a 7.0895(12)
_cell_length_b 9.5172(16)
_cell_length_c 13.843(2)
_cell_measurement_temperature 298(2)
_cell_volume 918.3(3)
_computing_cell_refinement 'SMART (Bruker, 2001)'
_computing_data_collection 'SMART (Bruker, 2001)'
_computing_data_reduction 'SAINT (Bruker, 2001)'
_computing_molecular_graphics 'ORTEP-II (Johnson, 1976)'
_computing_publication_material 'SHELXL-97 (Sheldrick, 1997)'
_computing_structure_refinement 'SHELXL-97 (Sheldrick, 1997)'
_computing_structure_solution 'SHELXS-97 (Sheldrick, 1990)'
_diffrn_ambient_temperature 298(2)
_diffrn_measured_fraction_theta_full 0.988
_diffrn_measured_fraction_theta_max 0.988
_diffrn_measurement_device_type 'Bruker Apex CCD Diffractometer'
_diffrn_measurement_method '\f and \w scan'
_diffrn_radiation_monochromator graphite
_diffrn_radiation_source 'fine-focus sealed tube'
_diffrn_radiation_type MoK\a
_diffrn_radiation_wavelength 0.71073
_diffrn_reflns_av_R_equivalents 0.0426
_diffrn_reflns_av_sigmaI/netI 0.0625
_diffrn_reflns_limit_h_max 8
_diffrn_reflns_limit_h_min -8
_diffrn_reflns_limit_k_max 11
_diffrn_reflns_limit_k_min -11
_diffrn_reflns_limit_l_max 11
_diffrn_reflns_limit_l_min -16
_diffrn_reflns_number 2111
_diffrn_reflns_theta_full 26.00
_diffrn_reflns_theta_max 26.00
_diffrn_reflns_theta_min 2.99
_diffrn_standards_decay_% 0
_diffrn_standards_interval_count 0
_diffrn_standards_number 0
_exptl_absorpt_coefficient_mu 3.499
_exptl_absorpt_correction_T_max 0.9023
_exptl_absorpt_correction_T_min 0.5877
_exptl_absorpt_correction_type multi-scan
_exptl_crystal_colour block
_exptl_crystal_density_diffrn 2.029
_exptl_crystal_density_method 'not measured'
_exptl_crystal_description brown
_exptl_crystal_F_000 558
_exptl_crystal_size_max 0.17
_exptl_crystal_size_mid 0.07
_exptl_crystal_size_min 0.03
_refine_diff_density_max 0.889
_refine_diff_density_min -0.826
_refine_diff_density_rms 0.238
_refine_ls_extinction_method none
_refine_ls_goodness_of_fit_ref 1.205
_refine_ls_hydrogen_treatment mixed
_refine_ls_matrix_type full
_refine_ls_number_parameters 92
_refine_ls_number_reflns 955
_refine_ls_number_restraints 12
_refine_ls_restrained_S_all 1.197
_refine_ls_R_factor_all 0.1021
_refine_ls_R_factor_gt 0.0739
_refine_ls_shift/su_max 0.000
_refine_ls_shift/su_mean 0.000
_refine_ls_structure_factor_coef Fsqd
_refine_ls_weighting_details 'calc w=1/[\s^2^(Fo^2^)+(0.0988P)^2^+0.0000P] where P=(Fo^2^+2Fc^2^)/3'
_refine_ls_weighting_scheme calc
_refine_ls_wR_factor_gt 0.1690
_refine_ls_wR_factor_ref 0.2038
_reflns_number_gt 722
_reflns_number_total 955
_reflns_threshold_expression >2sigma(I)
_cod_data_source_file ic050118msi20050125_030518_1.cif
_cod_data_source_block a
_cod_depositor_comments
;
The following automatic conversions were performed:
'_exptl_absorpt_correction_type' value 'Multi-scan' changed to
'multi-scan' according to
'/home/saulius/struct/CIF-dictionaries/cif_core.dic' dictionary named
'cif_core.dic' version 2.4.1 from 2010-06-29.

Automatic conversion script
Id: cif_fix_enum 1527 2010-12-29 10:47:43Z saulius 
;
_cod_original_sg_symbol_H-M 'C 1 2/c 1'
_cod_database_code 4308913

loop_
_symmetry_equiv_pos_as_xyz
'x, y, z'
'-x, y, -z'
'x+1/2, y+1/2, z'
'-x+1/2, y+1/2, -z'
'-x, -y, -z'
'x, -y, z'
'-x+1/2, -y+1/2, -z'
'x+1/2, -y+1/2, z'

loop_
_atom_site_label
_atom_site_type_symbol
_atom_site_fract_x
_atom_site_fract_y
_atom_site_fract_z
_atom_site_U_iso_or_equiv
_atom_site_adp_type
_atom_site_occupancy
_atom_site_symmetry_multiplicity
_atom_site_calc_flag
_atom_site_refinement_flags
_atom_site_disorder_assembly
_atom_site_disorder_group
Cu1 Cu 1.0000 0.0000 0.0000 0.0342(6) Uani 1 4 d S . .
Cu2 Cu 0.7833(2) 0.0000 0.46456(10) 0.0445(6) Uani 1 2 d S . .
N1 N 0.9548(14) 0.0000 0.1381(7) 0.053(3) Uani 1 2 d S . .
N2 N 0.8878(14) 0.0000 0.3271(6) 0.041(2) Uani 1 2 d S . .
N3 N 0.7553(11) 0.1900(8) 0.4933(6) 0.0446(19) Uani 0.50 1 d PU . .
C4 C 0.7553(11) 0.1900(8) 0.4933(6) 0.0446(19) Uani 0.50 1 d PU . .
O1 O 1.0387(15) 0.1969(11) 0.0414(7) 0.035(2) Uani 0.50 1 d P . .
O2 O 1.0115(17) 0.3437(11) 0.1651(8) 0.043(3) Uani 0.50 1 d P . .
C1 C 1.0088(19) 0.2248(16) 0.1285(10) 0.029(3) Uani 0.50 1 d P . .
C2 C 0.9412(16) 0.1173(10) 0.1852(6) 0.058(3) Uani 1 1 d . . .
C3 C 0.9094(14) 0.1172(9) 0.2807(7) 0.051(2) Uani 1 1 d . . .
H3A H 0.9032 0.2024 0.3129 0.061 Uiso 1 1 calc R . .
O1W O 1.3292(16) -0.0621(11) 0.0550(8) 0.044(3) Uani 0.50 1 d P . .
O2W O 0.889(2) 0.5000 0.3089(9) 0.125(5) Uani 1 2 d S . .

loop_
_atom_site_aniso_label
_atom_site_aniso_U_11
_atom_site_aniso_U_22
_atom_site_aniso_U_33
_atom_site_aniso_U_23
_atom_site_aniso_U_13
_atom_site_aniso_U_12
Cu1 0.0519(12) 0.0332(11) 0.0222(10) 0.000 0.0192(8) 0.000
Cu2 0.0621(11) 0.0413(10) 0.0337(9) 0.000 0.0184(7) 0.000
N1 0.038(5) 0.104(10) 0.018(5) 0.000 0.008(4) 0.000
N2 0.059(6) 0.048(6) 0.022(5) 0.000 0.021(5) 0.000
N3 0.048(4) 0.055(5) 0.033(4) -0.012(4) 0.013(3) 0.007(4)
C4 0.048(4) 0.055(5) 0.033(4) -0.012(4) 0.013(3) 0.007(4)
O1 0.046(6) 0.031(6) 0.033(5) 0.005(4) 0.021(5) -0.005(5)
O2 0.075(8) 0.024(6) 0.036(6) 0.008(5) 0.024(6) 0.000(5)
C1 0.033(7) 0.035(9) 0.019(7) 0.002(6) 0.008(6) 0.013(6)
C2 0.093(7) 0.052(6) 0.029(4) 0.000(4) 0.015(5) -0.037(6)
C3 0.080(7) 0.041(5) 0.034(4) 0.001(4) 0.015(4) -0.024(5)
O1W 0.053(7) 0.043(6) 0.036(6) -0.008(5) 0.011(5) 0.002(5)
O2W 0.142(12) 0.172(15) 0.071(8) 0.000 0.041(8) 0.000

loop_
_atom_type_symbol
_atom_type_description
_atom_type_scat_dispersion_real
_atom_type_scat_dispersion_imag
_atom_type_scat_source
C C 0.0033 0.0016 'International Tables Vol C Tables 4.2.6.8 and 6.1.1.4'
H H 0.0000 0.0000 'International Tables Vol C Tables 4.2.6.8 and 6.1.1.4'
N N 0.0061 0.0033 'International Tables Vol C Tables 4.2.6.8 and 6.1.1.4'
O O 0.0106 0.0060 'International Tables Vol C Tables 4.2.6.8 and 6.1.1.4'
Cu Cu 0.3201 1.2651 'International Tables Vol C Tables 4.2.6.8 and 6.1.1.4'

loop_
_geom_angle_atom_site_label_1
_geom_angle_atom_site_label_2
_geom_angle_atom_site_label_3
_geom_angle
_geom_angle_site_symmetry_1
_geom_angle_site_symmetry_3
_geom_angle_publ_flag
O1 Cu1 O1 180.0(6) 5_755 . ?
O1 Cu1 O1 34.8(6) 5_755 6 ?
O1 Cu1 O1 145.2(6) . 6 ?
O1 Cu1 O1 145.2(6) 5_755 2_755 ?
O1 Cu1 O1 34.8(6) . 2_755 ?
O1 Cu1 O1 180.0(9) 6 2_755 ?
O1 Cu1 N1 76.1(3) 5_755 5_755 ?
O1 Cu1 N1 103.9(3) . 5_755 ?
O1 Cu1 N1 103.9(3) 6 5_755 ?
O1 Cu1 N1 76.1(3) 2_755 5_755 ?
O1 Cu1 N1 103.9(3) 5_755 . ?
O1 Cu1 N1 76.1(3) . . ?
O1 Cu1 N1 76.1(3) 6 . ?
O1 Cu1 N1 103.9(3) 2_755 . ?
N1 Cu1 N1 180.0(5) 5_755 . ?
O1 Cu1 O1W 66.1(4) 5_755 2_755 ?
O1 Cu1 O1W 113.9(4) . 2_755 ?
O1 Cu1 O1W 86.2(4) 6 2_755 ?
O1 Cu1 O1W 93.8(4) 2_755 2_755 ?
N1 Cu1 O1W 90.7(4) 5_755 2_755 ?
N1 Cu1 O1W 89.3(4) . 2_755 ?
O1 Cu1 O1W 113.9(4) 5_755 6 ?
O1 Cu1 O1W 66.1(4) . 6 ?
O1 Cu1 O1W 93.8(4) 6 6 ?
O1 Cu1 O1W 86.2(4) 2_755 6 ?
N1 Cu1 O1W 89.3(4) 5_755 6 ?
N1 Cu1 O1W 90.7(4) . 6 ?
O1W Cu1 O1W 180.0(5) 2_755 6 ?
O1 Cu1 O1W 86.2(4) 5_755 . ?
O1 Cu1 O1W 93.8(4) . . ?
O1 Cu1 O1W 66.1(4) 6 . ?
O1 Cu1 O1W 113.9(4) 2_755 . ?
N1 Cu1 O1W 89.3(4) 5_755 . ?
N1 Cu1 O1W 90.7(4) . . ?
O1W Cu1 O1W 151.4(5) 2_755 . ?
O1W Cu1 O1W 28.6(5) 6 . ?
O1 Cu1 O1W 93.8(4) 5_755 5_755 ?
O1 Cu1 O1W 86.2(4) . 5_755 ?
O1 Cu1 O1W 113.9(4) 6 5_755 ?
O1 Cu1 O1W 66.1(4) 2_755 5_755 ?
N1 Cu1 O1W 90.7(4) 5_755 5_755 ?
N1 Cu1 O1W 89.3(4) . 5_755 ?
O1W Cu1 O1W 28.6(5) 2_755 5_755 ?
O1W Cu1 O1W 151.4(5) 6 5_755 ?
O1W Cu1 O1W 180.0(5) . 5_755 ?
C4 Cu2 N3 0.00(12) 6 6 ?
C4 Cu2 N3 150.5(5) 6 . ?
N3 Cu2 N3 150.5(5) 6 . ?
C4 Cu2 N2 104.7(3) 6 . ?
N3 Cu2 N2 104.7(3) 6 . ?
N3 Cu2 N2 104.7(3) . . ?
C4 Cu2 Cu2 94.1(2) 6 5_756 ?
N3 Cu2 Cu2 94.1(2) 6 5_756 ?
N3 Cu2 Cu2 94.1(2) . 5_756 ?
N2 Cu2 Cu2 78.2(3) . 5_756 ?
C2 N1 C2 117.6(10) 6 . ?
C2 N1 Cu1 121.2(5) 6 . ?
C2 N1 Cu1 121.2(5) . . ?
C3 N2 C3 116.7(11) 6 . ?
C3 N2 Cu2 121.4(5) 6 . ?
C3 N2 Cu2 121.4(5) . . ?
C4 N3 N3 0.0(10) 7_656 7_656 ?
C4 N3 Cu2 175.7(10) 7_656 . ?
N3 N3 Cu2 175.7(10) 7_656 . ?
O1 O1 C1 141.6(14) 2_755 . ?
O1 O1 Cu1 72.6(3) 2_755 . ?
C1 O1 Cu1 115.5(9) . . ?
O2 C1 O1 125.2(13) . . ?
O2 C1 C2 114.4(11) . . ?
O1 C1 C2 119.8(12) . . ?
N1 C2 C3 121.2(8) . . ?
N1 C2 C1 106.1(9) . . ?
C3 C2 C1 131.1(9) . . ?
N2 C3 C2 121.6(8) . . ?
O1W O1W Cu1 75.7(3) 6 . ?

loop_
_geom_bond_atom_site_label_1
_geom_bond_atom_site_label_2
_geom_bond_distance
_geom_bond_site_symmetry_2
_geom_bond_publ_flag
Cu1 O1 1.964(10) 5_755 ?
Cu1 O1 1.964(10) . ?
Cu1 O1 1.964(10) 6 ?
Cu1 O1 1.964(10) 2_755 ?
Cu1 N1 1.995(9) 5_755 ?
Cu1 N1 1.995(9) . ?
Cu1 O1W 2.393(11) 2_755 ?
Cu1 O1W 2.393(11) 6 ?
Cu1 O1W 2.393(11) . ?
Cu1 O1W 2.393(11) 5_755 ?
Cu2 C4 1.870(7) 6 ?
Cu2 N3 1.870(7) 6 ?
Cu2 N3 1.870(7) . ?
Cu2 N2 2.164(9) . ?
Cu2 Cu2 3.050(3) 5_756 ?
N1 C2 1.305(10) 6 ?
N1 C2 1.305(10) . ?
N2 C3 1.310(9) 6 ?
N2 C3 1.310(9) . ?
N3 C4 1.162(15) 7_656 ?
N3 N3 1.162(15) 7_656 ?
O1 O1 1.18(2) 2_755 ?
O1 C1 1.290(16) . ?
O2 C1 1.238(17) . ?
C1 C2 1.424(16) . ?
C2 C3 1.382(13) . ?
O1W O1W 1.18(2) 6 ?
